data_4519439
loop_
_publ_author_name
'Norbert M. Villeneuve'
'Joshua Dickman'
'Thierry Maris'
'Graeme M. Day'
'James D. Wuest'

_publ_section_title
;
 Seeking Rules Governing Mixed Molecular Crystallization
;
_journal_name_full 'Crystal Growth & Design'
_journal_page_first 273
_journal_page_last 288
_journal_paper_doi 10.1021/acs.cgd.2c00992
_journal_volume 23
_journal_year 2023
_chemical_formula_moiety '0.69(C13 H10), 0.31(C12 H8 O)'
_chemical_formula_sum 'C12.69 H9.37 O0.31'
_chemical_formula_weight 166.83
_chemical_name_systematic '9H-fluorene:dibenzo[b,d]furan 0.69:0.31'
_space_group_crystal_system orthorhombic
_space_group_IT_number 62
_space_group_name_Hall '-P 2ac 2n'
_space_group_name_H-M_alt 'P n m a'
_atom_sites_solution_hydrogens geom
_atom_sites_solution_primary dual
_audit_creation_date 2020-12-04
_audit_creation_method
;
Olex2 1.3
(compiled 2020.11.12 svn.r5f609507 for OlexSys, GUI svn.r6226)
;
_cell_angle_alpha 90
_cell_angle_beta 90
_cell_angle_gamma 90
_cell_formula_units_Z 4
_cell_length_a 8.0978(3)
_cell_length_b 18.8577(8)
_cell_length_c 5.7063(2)
_cell_measurement_reflns_used 5134
_cell_measurement_temperature 100
_cell_measurement_theta_max 71.637
_cell_measurement_theta_min 2.343
_cell_volume 871.39(6)
_computing_cell_refinement
;
SAINT (2020) V8.40B; Integration Software for Single Crystal Data.
Bruker AXS Inc., Madison, WI 53719-1173.
;
_computing_data_collection
;
APEX 3 (2019) Bruker AXS Inc., Madison, WI 53719-1173.
;
_computing_data_reduction
;
SAINT (2020) V8.40B; Integration Software for Single Crystal Data.
Bruker AXS Inc., Madison, WI 53719-1173.
;
_computing_molecular_graphics 'Olex2 1.5 (Dolomanov et al., 2009)'
_computing_publication_material 'Olex2 1.5 (Dolomanov et al., 2009)'
_computing_structure_refinement 'XL (Sheldrick, 2015b)'
_computing_structure_solution 'XT (Sheldrick, 2015a)'
_diffrn_ambient_temperature 100.15
_diffrn_detector_area_resol_mean 8.3
_diffrn_detector_type 'Bruker APEX2 CCD'
_diffrn_measured_fraction_theta_full 1.000
_diffrn_measured_fraction_theta_max 0.993
_diffrn_measurement_device 'three-circle diffractometer'
_diffrn_measurement_device_type 'Bruker Smart APEX'
_diffrn_measurement_method '\w scans'
_diffrn_radiation_type CuK\a
_diffrn_radiation_wavelength 1.54178
_diffrn_reflns_av_R_equivalents 0.0236
_diffrn_reflns_av_unetI/netI 0.0129
_diffrn_reflns_Laue_measured_fraction_full 1.000
_diffrn_reflns_Laue_measured_fraction_max 0.993
_diffrn_reflns_limit_h_max 9
_diffrn_reflns_limit_h_min -9
_diffrn_reflns_limit_k_max 23
_diffrn_reflns_limit_k_min -23
_diffrn_reflns_limit_l_max 6
_diffrn_reflns_limit_l_min -6
_diffrn_reflns_number 10615
_diffrn_reflns_point_group_measured_fraction_full 1.000
_diffrn_reflns_point_group_measured_fraction_max 0.993
_diffrn_reflns_theta_full 67.679
_diffrn_reflns_theta_max 72.049
_diffrn_reflns_theta_min 4.690
_exptl_absorpt_coefficient_mu 0.570
_exptl_absorpt_correction_T_max 0.5229
_exptl_absorpt_correction_T_min 0.4123
_exptl_absorpt_correction_type multi-scan
_exptl_absorpt_process_details
;
SADABS-2016/2 (Bruker,2016/2) was used for absorption correction.
wR2(int) was 0.1553 before and 0.0417 after correction.
The Ratio of minimum to maximum transmission is 0.7885.
The \l/2 correction factor is Not present.
;
_exptl_crystal_colour 'clear light colourless'
_exptl_crystal_colour_lustre clear
_exptl_crystal_colour_modifier light
_exptl_crystal_colour_primary colourless
_exptl_crystal_density_diffrn 1.272
_exptl_crystal_description Plate
_exptl_crystal_F_000 352
_exptl_crystal_size_max 0.19
_exptl_crystal_size_mid 0.15
_exptl_crystal_size_min 0.05
_refine_diff_density_max 0.350
_refine_diff_density_min -0.400
_refine_diff_density_rms 0.047
_refine_ls_extinction_coef .
_refine_ls_extinction_method none
_refine_ls_goodness_of_fit_ref 1.033
_refine_ls_hydrogen_treatment constr
_refine_ls_matrix_type full
_refine_ls_number_parameters 101
_refine_ls_number_reflns 871
_refine_ls_number_restraints 188
_refine_ls_restrained_S_all 1.017
_refine_ls_R_factor_all 0.0581
_refine_ls_R_factor_gt 0.0558
_refine_ls_shift/su_max 0.000
_refine_ls_shift/su_mean 0.000
_refine_ls_structure_factor_coef Fsqd
_refine_ls_weighting_details 'w=1/[\s^2^(Fo^2^)+(0.0849P)^2^+0.7230P] where P=(Fo^2^+2Fc^2^)/3'
_refine_ls_weighting_scheme calc
_refine_ls_wR_factor_gt 0.1550
_refine_ls_wR_factor_ref 0.1578
_reflns_Friedel_coverage 0.000
_reflns_Friedel_fraction_full .
_reflns_Friedel_fraction_max .
_reflns_number_gt 816
_reflns_number_total 871
_reflns_threshold_expression 'I > 2\s(I)'
_cod_data_source_file 03-31DBF_69FLU.cif
_cod_data_source_block dbflu
_cod_database_code 4519439

loop_
_space_group_symop_id
_space_group_symop_operation_xyz
1 'x, y, z'
2 '-x+1/2, -y, z+1/2'
3 '-x, y+1/2, -z'
4 'x+1/2, -y+1/2, -z+1/2'
5 '-x, -y, -z'
6 'x-1/2, y, -z-1/2'
7 'x, -y-1/2, z'
8 '-x-1/2, y-1/2, z-1/2'

loop_
_atom_site_label
_atom_site_type_symbol
_atom_site_fract_x
_atom_site_fract_y
_atom_site_fract_z
_atom_site_U_iso_or_equiv
_atom_site_adp_type
_atom_site_occupancy
_atom_site_site_symmetry_order
_atom_site_calc_flag
_atom_site_refinement_flags_posn
_atom_site_refinement_flags_adp
_atom_site_refinement_flags_occupancy
_atom_site_disorder_assembly
_atom_site_disorder_group
C1A C 0.72499(17) 0.31053(6) 0.6273(2) 0.0290(5) Uani 0.908(3) 1 d G U P A 1
C2A C 0.63932(18) 0.28874(5) 0.4289(3) 0.0273(5) Uani 0.908(3) 1 d G U P A 1
C3A C 0.57300(16) 0.33884(9) 0.27709(19) 0.0309(5) Uani 0.908(3) 1 d G U P A 1
H3A H 0.514478 0.323956 0.141442 0.037 Uiso 0.908(3) 1 calc R U P A 1
C4A C 0.59227(18) 0.41070(7) 0.3236(2) 0.0348(5) Uani 0.908(3) 1 d G U P A 1
H4A H 0.546898 0.444942 0.219882 0.042 Uiso 0.908(3) 1 calc R U P A 1
C5A C 0.67795(19) 0.43245(4) 0.5221(3) 0.0349(5) Uani 0.908(3) 1 d G U P A 1
H5A H 0.691164 0.481571 0.553923 0.042 Uiso 0.908(3) 1 calc R U P A 1
C6A C 0.74430(16) 0.38237(8) 0.67394(19) 0.0329(5) Uani 0.908(3) 1 d G U P A 1
H6A H 0.802847 0.397253 0.809565 0.040 Uiso 0.908(3) 1 calc R U P A 1
C7A C 0.7942(8) 0.250000 0.7559(14) 0.0299(7) Uani 0.684(17) 2 d S TU P A 1
H7AA H 0.758044 0.250000 0.921591 0.036 Uiso 0.684(17) 2 calc R U P A 1
H7AB H 0.916410 0.250000 0.749781 0.036 Uiso 0.684(17) 2 calc R U P A 1
O1A O 0.7676(15) 0.250000 0.770(3) 0.0292(7) Uani 0.253(13) 2 d S TU P A 2
O1B O 0.543(3) 0.250000 0.221(3) 0.0292(7) Uani 0.063(3) 2 d DS TU P A 3
C1B C 0.6040(18) 0.3050(7) 0.353(2) 0.0296(7) Uani 0.092(3) 1 d DG U P A 3
C2B C 0.6919(19) 0.28873(6) 0.555(3) 0.0295(7) Uani 0.092(3) 1 d DG U P A 3
C3B C 0.7547(16) 0.3429(5) 0.6947(19) 0.0313(8) Uani 0.092(3) 1 d G U P A 3
H3B H 0.814710 0.331773 0.832936 0.038 Uiso 0.092(3) 1 calc R U P A 3
C4B C 0.7296(18) 0.4133(3) 0.632(2) 0.0332(8) Uani 0.092(3) 1 d G U P A 3
H4B H 0.772469 0.450254 0.726841 0.040 Uiso 0.092(3) 1 calc R U P A 3
C5B C 0.6417(19) 0.4295(4) 0.429(3) 0.0337(8) Uani 0.092(3) 1 d G U P A 3
H5B H 0.624542 0.477591 0.386356 0.040 Uiso 0.092(3) 1 calc R U P A 3
C6B C 0.5789(17) 0.3753(10) 0.2902(19) 0.0322(8) Uani 0.092(3) 1 d G U P A 3
H6B H 0.518856 0.386447 0.151963 0.039 Uiso 0.092(3) 1 calc R U P A 3

loop_
_atom_site_aniso_label
_atom_site_aniso_U_11
_atom_site_aniso_U_22
_atom_site_aniso_U_33
_atom_site_aniso_U_23
_atom_site_aniso_U_13
_atom_site_aniso_U_12
C1A 0.0320(8) 0.0306(9) 0.0244(8) -0.0011(6) 0.0011(6) -0.0012(6)
C2A 0.0291(8) 0.0304(9) 0.0223(8) -0.0001(6) -0.0002(6) -0.0002(6)
C3A 0.0345(8) 0.0307(9) 0.0275(8) 0.0024(7) -0.0009(6) 0.0005(7)
C4A 0.0392(9) 0.0307(9) 0.0343(9) 0.0036(7) 0.0036(7) 0.0009(7)
C5A 0.0411(9) 0.0289(8) 0.0348(10) -0.0011(7) 0.0048(8) -0.0021(7)
C6A 0.0386(9) 0.0297(9) 0.0305(8) -0.0029(7) 0.0030(7) -0.0027(7)
C7A 0.0321(14) 0.0331(11) 0.0244(12) 0.000 -0.0005(12) 0.000
O1A 0.0316(12) 0.0318(11) 0.0243(12) 0.000 -0.0002(11) 0.000
O1B 0.0316(12) 0.0318(11) 0.0243(12) 0.000 -0.0002(11) 0.000
C1B 0.0328(12) 0.0303(12) 0.0258(12) 0.0007(10) 0.0002(11) -0.0002(10)
C2B 0.0323(12) 0.0314(11) 0.0249(11) -0.0003(9) 0.0002(10) -0.0006(9)
C3B 0.0355(13) 0.0302(13) 0.0280(13) -0.0007(12) 0.0021(12) -0.0011(12)
C4B 0.0387(13) 0.0291(13) 0.0317(13) -0.0018(12) 0.0035(12) -0.0021(12)
C5B 0.0390(13) 0.0297(13) 0.0324(13) 0.0006(12) 0.0031(12) -0.0010(12)
C6B 0.0365(13) 0.0301(14) 0.0301(13) 0.0021(12) 0.0014(12) 0.0001(12)

loop_
_atom_type_symbol
_atom_type_description
_atom_type_scat_dispersion_real
_atom_type_scat_dispersion_imag
_atom_type_scat_source
C C 0.0181 0.0091 'International Tables Vol C Tables 4.2.6.8 and 6.1.1.4'
H H 0.0000 0.0000 'International Tables Vol C Tables 4.2.6.8 and 6.1.1.4'
O O 0.0492 0.0322 'International Tables Vol C Tables 4.2.6.8 and 6.1.1.4'

loop_
_geom_angle_atom_site_label_1
_geom_angle_atom_site_label_2
_geom_angle_atom_site_label_3
_geom_angle
_geom_angle_site_symmetry_1
_geom_angle_site_symmetry_3
C2A C1A C7A 111.6(3) . .
C6A C1A C2A 120.0 . .
C6A C1A C7A 128.3(3) . .
C1A C2A C2A 107.2 . 7_565
C1A C2A C3A 120.0 . .
C3A C2A C2A 132.8 . 7_565
C2A C3A H3A 120.0 . .
C4A C3A C2A 120.0 . .
C4A C3A H3A 120.0 . .
C3A C4A H4A 120.0 . .
C3A C4A C5A 120.0 . .
C5A C4A H4A 120.0 . .
C4A C5A H5A 120.0 . .
C6A C5A C4A 120.0 . .
C6A C5A H5A 120.0 . .
C1A C6A C5A 120.0 . .
C1A C6A H6A 120.0 . .
C5A C6A H6A 120.0 . .
C1A C7A C1A 102.1(5) . 7_565
C1A C7A H7AA 111.4 7_565 .
C1A C7A H7AA 111.4 . .
C1A C7A H7AB 111.4 . .
C1A C7A H7AB 111.4 7_565 .
H7AA C7A H7AB 109.2 . .
O1B C1B C2B 118.3(15) . .
O1B C1B C6B 121.7(15) . .
C2B C1B C6B 120.0 . .
C1B C2B C3B 120.0 . .
C2B C3B H3B 120.0 . .
C4B C3B C2B 120.0 . .
C4B C3B H3B 120.0 . .
C3B C4B H4B 120.0 . .
C3B C4B C5B 120.0 . .
C5B C4B H4B 120.0 . .
C4B C5B H5B 120.0 . .
C6B C5B C4B 120.0 . .
C6B C5B H5B 120.0 . .
C1B C6B H6B 120.0 . .
C5B C6B C1B 120.0 . .
C5B C6B H6B 120.0 . .

loop_
_geom_bond_atom_site_label_1
_geom_bond_atom_site_label_2
_geom_bond_distance
_geom_bond_site_symmetry_2
C1A C2A 1.3899 .
C1A C6A 1.3894 .
C1A C7A 1.468(5) .
C2A C2A 1.4611(17) 7_565
C2A C3A 1.3899 .
C3A H3A 0.9500 .
C3A C4A 1.3897 .
C4A H4A 0.9500 .
C4A C5A 1.3899 .
C5A H5A 0.9500 .
C5A C6A 1.3898 .
C6A H6A 0.9500 .
C7A H7AA 0.9900 .
C7A H7AB 0.9900 .
O1B C1B 1.374(5) .
O1B C1B 1.374(5) 7_565
C1B C2B 1.3900 .
C1B C6B 1.3900 .
C2B C2B 1.461(2) 7_565
C2B C3B 1.3900 .
C3B H3B 0.9500 .
C3B C4B 1.3900 .
C4B H4B 0.9500 .
C4B C5B 1.3900 .
C5B H5B 0.9500 .
C5B C6B 1.3900 .
C6B H6B 0.9500 .

loop_
_geom_torsion_atom_site_label_1
_geom_torsion_atom_site_label_2
_geom_torsion_atom_site_label_3
_geom_torsion_atom_site_label_4
_geom_torsion
_geom_torsion_site_symmetry_1
_geom_torsion_site_symmetry_2
_geom_torsion_site_symmetry_3
_geom_torsion_site_symmetry_4
C1A C2A C3A C4A 0.0 . . . .
C2A C1A C6A C5A 0.0 . . . .
C2A C1A C7A C1A -6.1(5) . . . 7_565
C2A C2A C3A C4A 179.7 7_565 . . .
C2A C3A C4A C5A 0.0 . . . .
C3A C4A C5A C6A 0.0 . . . .
C4A C5A C6A C1A 0.0 . . . .
C6A C1A C2A C2A -179.7 . . . 7_565
C6A C1A C2A C3A 0.0 . . . .
C6A C1A C7A C1A 178.04(13) . . . 7_565
C7A C1A C2A C2A 4.0(3) . . . 7_565
C7A C1A C2A C3A -176.3(3) . . . .
C7A C1A C6A C5A 175.6(4) . . . .
O1B C1B C2B C2B 1.0(17) . . . 7_565
O1B C1B C2B C3B -179.7(17) . . . .
O1B C1B C6B C5B 179.7(17) . . . .
C1B O1B C1B C2B -2(2) 7_565 . . .
C1B O1B C1B C6B 178.7(8) 7_565 . . .
C1B C2B C3B C4B 0.0 . . . .
C2B C1B C6B C5B 0.0 . . . .
C2B C2B C3B C4B 178.9 7_565 . . .
C2B C3B C4B C5B 0.0 . . . .
C3B C4B C5B C6B 0.0 . . . .
C4B C5B C6B C1B 0.0 . . . .
C6B C1B C2B C2B -179.2 . . . 7_565
C6B C1B C2B C3B 0.0 . . . .

_cod_database_fobs_code 4519439
